data_4349895
loop_
_publ_author_name
'Khistiaeva, Viktoria V.'
'Melnikov, Alexey S.'
'Slavova, Sofia O.'
'Sizov, Vladimir V.'
'Starova, Galina L.'
'Koshevoy, Igor O.'
'Grachova, Elena V.'

_publ_section_title
;
 Heteroleptic \b-diketonate Ln(iii) complexes decorated with pyridyl
 substituted pyridazine ligands: synthesis, structure and luminescence
 properties
;
_journal_issue 12
_journal_name_full 'Inorganic Chemistry Frontiers'
_journal_page_first 3015
_journal_paper_doi 10.1039/C8QI00712H
_journal_volume 5
_journal_year 2018
_chemical_formula_moiety 'C38 H22 F9 N4 Nd O6 S3'
_chemical_formula_sum 'C38 H22 F9 N4 Nd O6 S3'
_chemical_formula_weight 1042.01
_space_group_crystal_system monoclinic
_space_group_IT_number 14
_space_group_name_Hall '-P 2ybc'
_space_group_name_H-M_alt 'P 1 21/c 1'
_atom_sites_solution_hydrogens geom
_atom_sites_solution_primary iterative
_audit_creation_date 2017-03-03
_audit_creation_method
;
Olex2 1.2
(compiled 2017.02.23 svn.r3390 for OlexSys, GUI svn.r5320)
;
_audit_update_record
;
2017-03-03 deposited with the CCDC.
2018-09-19 downloaded from the CCDC.
;
_cell_angle_alpha 90
_cell_angle_beta 92.492(4)
_cell_angle_gamma 90
_cell_formula_units_Z 4
_cell_length_a 17.4079(7)
_cell_length_b 12.7965(5)
_cell_length_c 19.1081(7)
_cell_measurement_reflns_used 13035
_cell_measurement_temperature 100(2)
_cell_measurement_theta_max 30.7040
_cell_measurement_theta_min 3.0490
_cell_volume 4252.5(3)
_computing_cell_refinement
;
CrysAlisPro, Agilent Technologies,
Version 1.171.36.32 (release 02-08-2013 CrysAlis171 .NET)
(compiled Aug  2 2013,16:46:58)
;
_computing_data_collection
;
CrysAlisPro, Agilent Technologies,
Version 1.171.36.32 (release 02-08-2013 CrysAlis171 .NET)
(compiled Aug  2 2013,16:46:58)
;
_computing_data_reduction
;
CrysAlisPro, Agilent Technologies,
Version 1.171.36.32 (release 02-08-2013 CrysAlis171 .NET)
(compiled Aug  2 2013,16:46:58)
;
_computing_molecular_graphics 'Olex2 (Dolomanov et al., 2009)'
_computing_publication_material 'Olex2 (Dolomanov et al., 2009)'
_computing_structure_refinement 'ShelXL (Sheldrick, 2015)'
_computing_structure_solution
;
Superflip (Palatinus & Chapuis, 2007;Palatinus & van der Lee, 2008;
Palatinus et al., 2012)
;
_diffrn_ambient_temperature 100(2)
_diffrn_detector_area_resol_mean 16.2096
_diffrn_measured_fraction_theta_full 0.995
_diffrn_measured_fraction_theta_max 0.996
_diffrn_measurement_details
;
#__ type_ start__ end____ width___ exp.time_
  1 omega  -89.00  -62.00   1.0000    1.1200
omega____ theta____ kappa____ phi______ frames
    -      -22.4241  -63.0000  -92.0000 27

#__ type_ start__ end____ width___ exp.time_
  2 omega   21.00   46.00   1.0000    1.1200
omega____ theta____ kappa____ phi______ frames
    -      -22.4241   57.0000    0.0000 25

#__ type_ start__ end____ width___ exp.time_
  3 omega  -80.00  -36.00   1.0000    1.1200
omega____ theta____ kappa____ phi______ frames
    -      -22.4241 -178.0000    0.0000 44

#__ type_ start__ end____ width___ exp.time_
  4 omega  -65.00  -28.00   1.0000    1.1200
omega____ theta____ kappa____ phi______ frames
    -      -22.4241  -57.0000  120.0000 37

#__ type_ start__ end____ width___ exp.time_
  5 omega  -45.00   38.00   1.0000    1.1200
omega____ theta____ kappa____ phi______ frames
    -       23.5178  -57.0000  -30.0000 83

#__ type_ start__ end____ width___ exp.time_
  6 omega    3.00   78.00   1.0000    1.1200
omega____ theta____ kappa____ phi______ frames
    -       23.5178   57.0000  -30.0000 75

#__ type_ start__ end____ width___ exp.time_
  7 omega   -7.00   94.00   1.0000    1.1200
omega____ theta____ kappa____ phi______ frames
    -       23.5178   77.0000 -150.0000 101

#__ type_ start__ end____ width___ exp.time_
  8 omega  -25.00   65.00   1.0000    1.1200
omega____ theta____ kappa____ phi______ frames
    -       23.5178  -99.0000   90.0000 90
;
_diffrn_measurement_device_type 'Xcalibur, Eos'
_diffrn_measurement_method '\w scans'
_diffrn_orient_matrix_UB_11 0.0211959000
_diffrn_orient_matrix_UB_12 -0.0278583000
_diffrn_orient_matrix_UB_13 -0.0247584000
_diffrn_orient_matrix_UB_21 0.0337392000
_diffrn_orient_matrix_UB_22 0.0276693000
_diffrn_orient_matrix_UB_23 0.0110163000
_diffrn_orient_matrix_UB_31 0.0086407000
_diffrn_orient_matrix_UB_32 -0.0391074000
_diffrn_orient_matrix_UB_33 0.0254519000
_diffrn_radiation_monochromator graphite
_diffrn_radiation_type MoK\a
_diffrn_radiation_wavelength 0.71073
_diffrn_reflns_av_R_equivalents 0.0414
_diffrn_reflns_av_unetI/netI 0.0356
_diffrn_reflns_Laue_measured_fraction_full 0.995
_diffrn_reflns_Laue_measured_fraction_max 0.996
_diffrn_reflns_limit_h_max 22
_diffrn_reflns_limit_h_min -13
_diffrn_reflns_limit_k_max 16
_diffrn_reflns_limit_k_min -16
_diffrn_reflns_limit_l_max 23
_diffrn_reflns_limit_l_min -24
_diffrn_reflns_number 39898
_diffrn_reflns_point_group_measured_fraction_full 0.995
_diffrn_reflns_point_group_measured_fraction_max 0.996
_diffrn_reflns_theta_full 25.242
_diffrn_reflns_theta_max 27.500
_diffrn_reflns_theta_min 2.946
_diffrn_source 'Enhance (Mo) X-ray Source'
_exptl_absorpt_coefficient_mu 1.456
_exptl_absorpt_correction_T_max 1.00000
_exptl_absorpt_correction_T_min 0.76665
_exptl_absorpt_correction_type multi-scan
_exptl_absorpt_process_details
;
CrysAlisPro, Agilent Technologies,
Version 1.171.36.32 (release 02-08-2013 CrysAlis171 .NET)
(compiled Aug  2 2013,16:46:58)
Empirical absorption correction using spherical harmonics,
 implemented in SCALE3 ABSPACK scaling algorithm.
;
_exptl_crystal_colour colorless
_exptl_crystal_density_diffrn 1.628
_exptl_crystal_description prizm
_exptl_crystal_F_000 2060
_exptl_crystal_size_max 0.28
_exptl_crystal_size_mid 0.24
_exptl_crystal_size_min 0.18
_refine_diff_density_max 1.240
_refine_diff_density_min -1.215
_refine_diff_density_rms 0.100
_refine_ls_extinction_method none
_refine_ls_goodness_of_fit_ref 1.048
_refine_ls_hydrogen_treatment constr
_refine_ls_matrix_type full
_refine_ls_number_parameters 499
_refine_ls_number_reflns 9743
_refine_ls_number_restraints 31
_refine_ls_restrained_S_all 1.069
_refine_ls_R_factor_all 0.0422
_refine_ls_R_factor_gt 0.0334
_refine_ls_shift/su_max 0.003
_refine_ls_shift/su_mean 0.000
_refine_ls_structure_factor_coef Fsqd
_refine_ls_weighting_details 'w=1/[\s^2^(Fo^2^)+(0.0195P)^2^+10.3835P] where P=(Fo^2^+2Fc^2^)/3'
_refine_ls_weighting_scheme calc
_refine_ls_wR_factor_gt 0.0702
_refine_ls_wR_factor_ref 0.0755
_reflns_Friedel_coverage 0.000
_reflns_number_gt 8386
_reflns_number_total 9743
_reflns_threshold_expression 'I > 2\s(I)'
_cod_data_source_file c8qi00712h2.cif
_cod_data_source_block hst110
_cod_database_code 4349895
_shelx_shelxl_version_number 2014/7
_chemical_oxdiff_formula 'c38 h29 o6 f9 n2 nd1 s3'
_shelx_space_group_comment
;
The symmetry employed for this shelxl refinement is uniquely defined
by the following loop, which should always be used as a source of
symmetry information in preference to the above space-group names.
They are only intended as comments.
;
_reflns_odcompleteness_completeness 99.86
_reflns_odcompleteness_iscentric 1
_reflns_odcompleteness_theta 28.51
_olex2_refinement_description
;
1. Fixed Uiso
 At 1.2 times of:
  All C(H) groups, All C(H,H) groups
2. Restrained distances
 S2-C19
 1.68 with sigma of 0.02
 C21-C31
 1.46 with sigma of 0.02
 C20-C19
 1.46 with sigma of 0.02
 C21A-C31
 1.46 with sigma of 0.02
 C21A-C19
 1.46 with sigma of 0.02
 C7A-C23
 1.46 with sigma of 0.02
 C7A-C5
 1.46 with sigma of 0.02
 C23-C7
 1.46 with sigma of 0.02
 C7-C6
 1.46 with sigma of 0.02
 C35-C3A
 1.46 with sigma of 0.02
 C3A-C1
 1.46 with sigma of 0.02
 C3-C2
 1.46 with sigma of 0.02
 C35-S1A
 1.68 with sigma of 0.02
 S1A-C2
 1.68 with sigma of 0.02
 C1-S1
 1.68 with sigma of 0.02
 S1-C35
 1.68 with sigma of 0.02
 S3A-C23
 1.68 with sigma of 0.02
 C5-S3
 1.68 with sigma of 0.02
 C23-S3
 1.68 with sigma of 0.02
 S2A-C20
 1.68 with sigma of 0.005
 S3A-C6
 1.68 with sigma of 0.005
3. Restrained planarity
 C21A, C31, S2A, C20, C19
 with sigma of 0.1
 C7A, C23, S3A, C6, C5
 with sigma of 0.1
 C3A, C1, C2, S1A, C35
 with sigma of 0.1
 C23, C7A, C5, C6, S3A
 with sigma of 0.1
 C23, S3, C7, C6, C5
 with sigma of 0.1
4. Uiso/Uaniso restraints and constraints
Uanis(C31) = Uanis(C21) = Uanis(S2A) = Uanis(C20) = Uanis(C19) = Uanis(S2) =
Uanis(C21A)
Uanis(C23) = Uanis(S3) = Uanis(C5) = Uanis(C6) = Uanis(C7A) = Uanis(C7) =
Uanis(S3A)
Uanis(C35) = Uanis(C3A) = Uanis(S1) = Uanis(C1) = Uanis(C2) = Uanis(C3) =
Uanis(S1A)
5. Others
 Sof(S1A)=Sof(H1B)=Sof(H2B)=Sof(C3A)=Sof(H3A)=1-FVAR(1)
 Sof(S1)=Sof(H1A)=Sof(H2A)=Sof(C3)=Sof(H3)=FVAR(1)
 Sof(H19)=Sof(H20)=Sof(S2A)=Sof(C21A)=Sof(H21A)=1-FVAR(2)
 Sof(S2)=Sof(C21)=Sof(H21)=Sof(H19A)=Sof(H20A)=FVAR(2)
 Sof(H5B)=Sof(H6B)=Sof(C7A)=Sof(H7A)=Sof(S3A)=1-FVAR(3)
 Sof(S3)=Sof(C7)=Sof(H7)=Sof(H5A)=Sof(H6A)=FVAR(3)
6.a Aromatic/amide H refined with riding coordinates:
 C7(H7), C21(H21), C10(H10), C18(H18), C22(H22), C5(H5A), C5(H5B), C19(H19A),
 C19(H19), C17(H17), C4(H4), C1(H1A), C1(H1B), C11(H11), C14(H14), C16(H16),
 C6(H6A), C6(H6B), C9(H9), C8(H8), C2(H2B), C2(H2A), C20(H20A), C20(H20),
 C12(H12), C15(H15), C13(H13), C3(H3), C3A(H3A), C21A(H21A), C7A(H7A)
;
_olex2_submission_special_instructions 'No special instructions were received'

loop_
_space_group_symop_operation_xyz
'x, y, z'
'-x, y+1/2, -z+1/2'
'-x, -y, -z'
'x, -y-1/2, z-1/2'

loop_
_atom_site_label
_atom_site_type_symbol
_atom_site_fract_x
_atom_site_fract_y
_atom_site_fract_z
_atom_site_U_iso_or_equiv
_atom_site_adp_type
_atom_site_occupancy
_atom_site_site_symmetry_order
_atom_site_calc_flag
_atom_site_refinement_flags_posn
_atom_site_refinement_flags_occupancy
_atom_site_disorder_assembly
_atom_site_disorder_group
Nd1 Nd 0.22952(2) 0.84046(2) 0.51861(2) 0.01337(5) Uani 1 1 d . . . .
S2 S 0.46808(7) 0.69923(10) 0.40522(6) 0.0239(2) Uani 0.810(3) 1 d D P A 3
S3 S 0.51488(6) 0.81856(8) 0.58584(6) 0.0259(2) Uani 0.844(3) 1 d D P B 5
S1 S 0.03018(8) 0.59459(10) 0.40279(7) 0.0232(2) Uani 0.684(3) 1 d D P C 1
O1 O 0.26359(12) 0.69674(16) 0.59234(11) 0.0193(4) Uani 1 1 d . . . .
F6 F 0.14013(12) 0.97071(16) 0.26873(10) 0.0364(5) Uani 1 1 d . . . .
O2 O 0.15351(11) 0.68781(16) 0.48318(11) 0.0192(4) Uani 1 1 d . . . .
F3 F 0.29742(11) 0.43626(14) 0.63975(11) 0.0329(5) Uani 1 1 d . . . .
F7 F 0.24341(11) 1.22610(15) 0.46860(11) 0.0318(5) Uani 1 1 d . . . .
F4 F 0.14206(12) 0.81603(17) 0.22457(10) 0.0350(5) Uani 1 1 d . . . .
O6 O 0.35905(11) 0.88268(16) 0.55646(11) 0.0187(4) Uani 1 1 d . . . .
F5 F 0.06414(11) 0.85340(18) 0.30526(11) 0.0383(5) Uani 1 1 d . . . .
F9 F 0.33613(11) 1.27105(14) 0.53983(12) 0.0338(5) Uani 1 1 d . . . .
O3 O 0.18132(12) 0.87892(16) 0.40137(10) 0.0186(4) Uani 1 1 d . . . .
S1A S 0.10166(16) 0.3916(2) 0.44972(15) 0.0232(2) Uani 0.316(3) 1 d D P C 2
F1 F 0.30907(17) 0.57330(19) 0.70195(11) 0.0580(8) Uani 1 1 d . . . .
F2 F 0.38292(12) 0.5488(2) 0.61744(15) 0.0574(8) Uani 1 1 d . . . .
F8 F 0.22610(13) 1.22972(16) 0.57884(12) 0.0393(5) Uani 1 1 d . . . .
O4 O 0.31469(12) 0.76403(17) 0.43721(11) 0.0210(4) Uani 1 1 d . . . .
N1 N 0.08189(13) 0.87373(19) 0.53990(13) 0.0160(5) Uani 1 1 d . . . .
O5 O 0.24540(11) 1.02789(16) 0.51768(11) 0.0197(4) Uani 1 1 d . . . .
C33 C 0.19556(16) 0.8392(2) 0.34220(15) 0.0167(6) Uani 1 1 d . . . .
C7 C 0.5419(3) 1.0125(4) 0.6166(3) 0.0259(2) Uani 0.844(3) 1 d D P B 5
H7 H 0.5371 1.0846 0.6208 0.031 Uiso 0.844(3) 1 calc R P B 5
N2 N 0.18817(13) 0.91227(18) 0.64149(13) 0.0162(5) Uani 1 1 d . . . .
C21 C 0.4210(3) 0.7187(4) 0.2751(3) 0.0239(2) Uani 0.810(3) 1 d D P A 3
H21 H 0.3908 0.7305 0.2346 0.029 Uiso 0.810(3) 1 calc R P A 3
C10 C 0.42869(19) 1.0620(3) 0.81449(18) 0.0263(7) Uani 1 1 d . . . .
H10 H 0.4766 1.0793 0.7982 0.032 Uiso 1 1 calc R . . .
C25 C 0.29980(17) 1.0891(2) 0.53767(15) 0.0175(6) Uani 1 1 d . . . .
N4 N 0.28495(15) 1.0126(2) 0.86412(13) 0.0218(5) Uani 1 1 d . . . .
C30 C 0.05543(16) 0.9022(2) 0.60258(15) 0.0159(6) Uani 1 1 d . . . .
C18 C 0.02999(17) 0.8553(2) 0.48728(16) 0.0182(6) Uani 1 1 d . . . .
H18 H 0.0476 0.8346 0.4442 0.022 Uiso 1 1 calc R . . .
N3 N 0.24667(14) 0.93827(19) 0.68629(12) 0.0170(5) Uani 1 1 d . . . .
C22 C 0.25715(16) 0.7808(2) 0.32337(15) 0.0182(6) Uani 1 1 d . . . .
H22 H 0.2588 0.7565 0.2776 0.022 Uiso 1 1 calc R . . .
C23 C 0.48053(18) 0.9426(3) 0.59177(17) 0.0259(2) Uani 1 1 d D . . .
C5 C 0.60254(18) 0.8540(3) 0.61714(17) 0.0259(2) Uani 1 1 d D . . .
H5A H 0.6430 0.8068 0.6228 0.031 Uiso 0.844(3) 1 calc R P B 5
H5B H 0.6389 0.8013 0.6238 0.031 Uiso 0.156(3) 1 calc R P B 6
C26 C 0.27713(18) 1.2042(2) 0.53124(17) 0.0238(7) Uani 1 1 d . . . .
C19 C 0.52895(18) 0.6809(2) 0.34200(17) 0.0239(2) Uani 1 1 d D . . .
H19A H 0.5801 0.6631 0.3516 0.029 Uiso 0.810(3) 1 calc R P A 3
H19 H 0.5799 0.6672 0.3557 0.029 Uiso 0.190(3) 1 calc R P A 2
C17 C -0.04851(17) 0.8654(2) 0.49416(16) 0.0192(6) Uani 1 1 d . . . .
H17 H -0.0826 0.8528 0.4563 0.023 Uiso 1 1 calc R . . .
C4 C 0.20682(16) 0.5421(2) 0.54322(15) 0.0171(6) Uani 1 1 d . . . .
H4 H 0.2074 0.4695 0.5461 0.021 Uiso 1 1 calc R . . .
C28 C 0.23141(17) 0.9773(2) 0.74894(15) 0.0175(6) Uani 1 1 d . . . .
C31 C 0.39320(18) 0.7239(2) 0.34546(17) 0.0239(2) Uani 1 1 d D . . .
C1 C -0.01165(17) 0.4808(2) 0.37821(16) 0.0232(2) Uani 1 1 d D . . .
H1A H -0.0565 0.4794 0.3500 0.028 Uiso 0.684(3) 1 calc R P C 1
H1B H -0.0535 0.4869 0.3465 0.028 Uiso 0.316(3) 1 calc R P C 2
C29 C 0.11524(16) 0.9266(2) 0.65849(15) 0.0162(6) Uani 1 1 d . . . .
C11 C 0.41594(19) 1.0644(2) 0.88503(17) 0.0255(7) Uani 1 1 d . . . .
H11 H 0.4553 1.0823 0.9172 0.031 Uiso 1 1 calc R . . .
C14 C 0.09711(18) 0.9650(3) 0.72416(16) 0.0248(7) Uani 1 1 d . . . .
H14 H 0.0462 0.9734 0.7360 0.030 Uiso 1 1 calc R . . .
C16 C -0.07535(17) 0.8948(2) 0.55847(17) 0.0218(6) Uani 1 1 d . . . .
H16 H -0.1277 0.9029 0.5645 0.026 Uiso 1 1 calc R . . .
C6 C 0.60990(17) 0.9552(3) 0.63336(17) 0.0259(2) Uani 1 1 d D . . .
H6A H 0.6545 0.9846 0.6534 0.031 Uiso 0.844(3) 1 calc R P B 5
H6B H 0.6578 0.9816 0.6478 0.031 Uiso 0.156(3) 1 calc R P B 6
C9 C 0.36876(18) 1.0332(3) 0.76812(17) 0.0234(6) Uani 1 1 d . . . .
H9 H 0.3756 1.0302 0.7202 0.028 Uiso 1 1 calc R . . .
C8 C 0.37289(17) 1.0661(2) 0.56304(15) 0.0189(6) Uani 1 1 d . . . .
H8 H 0.4058 1.1206 0.5762 0.023 Uiso 1 1 calc R . . .
C32 C 0.31916(16) 0.7561(2) 0.37213(15) 0.0171(6) Uani 1 1 d . . . .
C27 C 0.29807(17) 1.0089(2) 0.79549(15) 0.0180(6) Uani 1 1 d . . . .
C2 C 0.02256(17) 0.3919(3) 0.40116(16) 0.0232(2) Uani 1 1 d D . . .
H2B H 0.0001 0.3283 0.3887 0.028 Uiso 0.316(3) 1 calc R P C 2
H2A H 0.0082 0.3242 0.3886 0.028 Uiso 0.684(3) 1 calc R P C 1
C36 C 0.15492(16) 0.5912(2) 0.49360(15) 0.0161(6) Uani 1 1 d . . . .
C20 C 0.50042(17) 0.6933(2) 0.27621(17) 0.0239(2) Uani 1 1 d D . . .
H20A H 0.5289 0.6861 0.2365 0.029 Uiso 0.810(3) 1 calc R P A 3
H20 H 0.5313 0.6801 0.2387 0.029 Uiso 0.190(3) 1 calc R P A 2
C38 C 0.31095(18) 0.5388(2) 0.63680(16) 0.0219(6) Uani 1 1 d . . . .
C12 C 0.34390(19) 1.0397(3) 0.90721(17) 0.0257(7) Uani 1 1 d . . . .
H12 H 0.3359 1.0422 0.9550 0.031 Uiso 1 1 calc R . . .
C24 C 0.39987(16) 0.9615(2) 0.56989(14) 0.0168(6) Uani 1 1 d . . . .
C34 C 0.13562(18) 0.8683(3) 0.28473(16) 0.0247(7) Uani 1 1 d . . . .
C37 C 0.25607(16) 0.5988(2) 0.58698(15) 0.0158(5) Uani 1 1 d . . . .
C15 C -0.02265(17) 0.9118(2) 0.61347(16) 0.0209(6) Uani 1 1 d . . . .
H15 H -0.0393 0.9297 0.6575 0.025 Uiso 1 1 calc R . . .
C35 C 0.09796(17) 0.5272(3) 0.45325(16) 0.0232(2) Uani 1 1 d D . . .
C13 C 0.15646(18) 0.9899(3) 0.77059(16) 0.0247(7) Uani 1 1 d . . . .
H13 H 0.1471 1.0145 0.8152 0.030 Uiso 1 1 calc R . . .
C3 C 0.0863(3) 0.4214(5) 0.4494(3) 0.0232(2) Uani 0.684(3) 1 d D P C 1
H3 H 0.1160 0.3732 0.4749 0.028 Uiso 0.684(3) 1 calc R P C 1
S2A S 0.4128(3) 0.7308(4) 0.2618(3) 0.0239(2) Uani 0.190(3) 1 d D P A 2
C3A C 0.0307(7) 0.5653(10) 0.4135(7) 0.0232(2) Uani 0.316(3) 1 d D P C 2
H3A H 0.0164 0.6352 0.4108 0.028 Uiso 0.316(3) 1 calc R P C 2
C21A C 0.4619(9) 0.6937(15) 0.3901(10) 0.0239(2) Uani 0.190(3) 1 d D P A 2
H21A H 0.4636 0.6844 0.4384 0.029 Uiso 0.190(3) 1 calc R P A 2
C7A C 0.5227(10) 0.8446(15) 0.5859(8) 0.0259(2) Uani 0.156(3) 1 d D P B 6
H7A H 0.5024 0.7841 0.5654 0.031 Uiso 0.156(3) 1 calc R P B 6
S3A S 0.5356(3) 1.0325(5) 0.6280(3) 0.0259(2) Uani 0.156(3) 1 d D P B 6

loop_
_atom_site_aniso_label
_atom_site_aniso_U_11
_atom_site_aniso_U_22
_atom_site_aniso_U_33
_atom_site_aniso_U_23
_atom_site_aniso_U_13
_atom_site_aniso_U_12
Nd1 0.01087(7) 0.01432(8) 0.01484(8) -0.00118(6) -0.00029(5) -0.00066(6)
S2 0.0192(4) 0.0228(4) 0.0296(5) -0.0036(4) 0.0000(3) 0.0033(3)
S3 0.0178(4) 0.0296(5) 0.0298(4) -0.0002(4) -0.0033(3) 0.0027(3)
S1 0.0184(4) 0.0265(6) 0.0244(5) -0.0064(4) -0.0020(3) -0.0035(4)
O1 0.0188(10) 0.0174(10) 0.0213(11) -0.0005(8) -0.0040(8) -0.0017(8)
F6 0.0452(13) 0.0329(11) 0.0303(11) 0.0050(9) -0.0069(9) 0.0133(9)
O2 0.0163(10) 0.0174(10) 0.0233(11) -0.0017(8) -0.0037(8) -0.0021(8)
F3 0.0336(11) 0.0193(9) 0.0442(12) 0.0051(9) -0.0138(9) 0.0001(8)
F7 0.0320(11) 0.0221(10) 0.0399(11) 0.0079(8) -0.0128(9) 0.0009(8)
F4 0.0341(11) 0.0478(13) 0.0221(10) -0.0127(9) -0.0102(8) 0.0147(9)
O6 0.0138(10) 0.0175(10) 0.0245(11) -0.0011(8) -0.0015(8) -0.0013(8)
F5 0.0173(10) 0.0640(15) 0.0329(11) -0.0049(10) -0.0053(8) 0.0043(9)
F9 0.0293(11) 0.0156(9) 0.0555(13) 0.0019(9) -0.0111(9) -0.0050(8)
O3 0.0185(10) 0.0215(11) 0.0157(10) -0.0012(8) 0.0006(8) 0.0026(8)
S1A 0.0184(4) 0.0265(6) 0.0244(5) -0.0064(4) -0.0020(3) -0.0035(4)
F1 0.102(2) 0.0425(14) 0.0270(12) -0.0099(10) -0.0294(13) 0.0325(14)
F2 0.0149(10) 0.0647(17) 0.092(2) 0.0416(15) -0.0051(11) 0.0002(10)
F8 0.0454(13) 0.0264(11) 0.0474(13) -0.0053(9) 0.0150(10) 0.0068(9)
O4 0.0199(11) 0.0256(11) 0.0176(10) -0.0032(9) -0.0007(8) 0.0049(9)
N1 0.0138(11) 0.0150(12) 0.0190(12) 0.0012(9) -0.0005(9) -0.0007(9)
O5 0.0177(10) 0.0172(10) 0.0238(11) 0.0004(8) -0.0018(8) -0.0007(8)
C33 0.0168(13) 0.0166(14) 0.0165(13) 0.0014(11) -0.0004(11) -0.0034(11)
C7 0.0178(4) 0.0296(5) 0.0298(4) -0.0002(4) -0.0033(3) 0.0027(3)
N2 0.0139(11) 0.0155(12) 0.0190(12) -0.0005(9) -0.0009(9) -0.0015(9)
C21 0.0192(4) 0.0228(4) 0.0296(5) -0.0036(4) 0.0000(3) 0.0033(3)
C10 0.0227(16) 0.0230(16) 0.0332(18) 0.0038(14) -0.0008(13) -0.0049(13)
C25 0.0182(14) 0.0156(14) 0.0186(14) 0.0025(11) 0.0007(11) -0.0030(11)
N4 0.0207(13) 0.0246(14) 0.0198(13) -0.0039(10) -0.0024(10) 0.0030(10)
C30 0.0155(13) 0.0131(13) 0.0191(14) 0.0001(11) -0.0004(11) 0.0005(10)
C18 0.0176(14) 0.0187(15) 0.0182(14) 0.0000(11) -0.0009(11) -0.0029(11)
N3 0.0147(12) 0.0187(12) 0.0175(12) -0.0002(10) 0.0001(9) -0.0006(9)
C22 0.0178(14) 0.0182(15) 0.0184(14) -0.0031(11) -0.0003(11) 0.0006(11)
C23 0.0178(4) 0.0296(5) 0.0298(4) -0.0002(4) -0.0033(3) 0.0027(3)
C5 0.0178(4) 0.0296(5) 0.0298(4) -0.0002(4) -0.0033(3) 0.0027(3)
C26 0.0215(15) 0.0210(16) 0.0284(17) -0.0003(13) -0.0031(13) -0.0025(12)
C19 0.0192(4) 0.0228(4) 0.0296(5) -0.0036(4) 0.0000(3) 0.0033(3)
C17 0.0169(14) 0.0161(14) 0.0241(15) 0.0032(12) -0.0061(11) -0.0024(11)
C4 0.0177(14) 0.0142(14) 0.0195(14) -0.0015(11) 0.0010(11) -0.0013(11)
C28 0.0187(14) 0.0166(14) 0.0170(14) 0.0017(11) 0.0002(11) 0.0008(11)
C31 0.0192(4) 0.0228(4) 0.0296(5) -0.0036(4) 0.0000(3) 0.0033(3)
C1 0.0184(4) 0.0265(6) 0.0244(5) -0.0064(4) -0.0020(3) -0.0035(4)
C29 0.0150(13) 0.0155(14) 0.0181(14) 0.0010(11) 0.0022(11) 0.0003(10)
C11 0.0285(17) 0.0191(15) 0.0277(17) -0.0016(13) -0.0113(13) -0.0024(13)
C14 0.0144(14) 0.0363(19) 0.0238(16) -0.0053(14) 0.0027(12) 0.0036(13)
C16 0.0125(13) 0.0213(16) 0.0314(17) 0.0006(13) -0.0002(12) 0.0020(11)
C6 0.0178(4) 0.0296(5) 0.0298(4) -0.0002(4) -0.0033(3) 0.0027(3)
C9 0.0215(15) 0.0270(17) 0.0218(15) 0.0005(13) 0.0002(12) -0.0012(13)
C8 0.0178(14) 0.0172(14) 0.0216(15) 0.0009(12) -0.0021(11) -0.0051(11)
C32 0.0175(14) 0.0134(14) 0.0204(14) -0.0021(11) 0.0005(11) -0.0018(11)
C27 0.0198(14) 0.0158(14) 0.0182(14) -0.0004(11) -0.0019(11) 0.0024(11)
C2 0.0184(4) 0.0265(6) 0.0244(5) -0.0064(4) -0.0020(3) -0.0035(4)
C36 0.0116(13) 0.0196(14) 0.0170(14) -0.0028(11) 0.0018(10) -0.0023(11)
C20 0.0192(4) 0.0228(4) 0.0296(5) -0.0036(4) 0.0000(3) 0.0033(3)
C38 0.0218(15) 0.0194(15) 0.0239(16) -0.0008(12) -0.0050(12) -0.0009(12)
C12 0.0315(18) 0.0251(17) 0.0202(15) -0.0033(13) -0.0037(13) 0.0040(13)
C24 0.0155(14) 0.0208(15) 0.0143(13) 0.0003(11) 0.0018(10) -0.0022(11)
C34 0.0186(15) 0.0347(18) 0.0206(15) -0.0048(13) -0.0001(12) 0.0071(13)
C37 0.0135(13) 0.0177(14) 0.0162(13) 0.0017(11) 0.0017(10) 0.0008(11)
C15 0.0170(14) 0.0225(16) 0.0237(15) -0.0004(12) 0.0053(12) 0.0016(12)
C35 0.0184(4) 0.0265(6) 0.0244(5) -0.0064(4) -0.0020(3) -0.0035(4)
C13 0.0226(16) 0.0324(18) 0.0193(15) -0.0040(13) 0.0024(12) 0.0034(13)
C3 0.0184(4) 0.0265(6) 0.0244(5) -0.0064(4) -0.0020(3) -0.0035(4)
S2A 0.0192(4) 0.0228(4) 0.0296(5) -0.0036(4) 0.0000(3) 0.0033(3)
C3A 0.0184(4) 0.0265(6) 0.0244(5) -0.0064(4) -0.0020(3) -0.0035(4)
C21A 0.0192(4) 0.0228(4) 0.0296(5) -0.0036(4) 0.0000(3) 0.0033(3)
C7A 0.0178(4) 0.0296(5) 0.0298(4) -0.0002(4) -0.0033(3) 0.0027(3)
S3A 0.0178(4) 0.0296(5) 0.0298(4) -0.0002(4) -0.0033(3) 0.0027(3)

loop_
_atom_type_symbol
_atom_type_description
_atom_type_scat_dispersion_real
_atom_type_scat_dispersion_imag
_atom_type_scat_source
C C 0.0033 0.0016 'International Tables Vol C Tables 4.2.6.8 and 6.1.1.4'
H H 0.0000 0.0000 'International Tables Vol C Tables 4.2.6.8 and 6.1.1.4'
N N 0.0061 0.0033 'International Tables Vol C Tables 4.2.6.8 and 6.1.1.4'
O O 0.0106 0.0060 'International Tables Vol C Tables 4.2.6.8 and 6.1.1.4'
F F 0.0171 0.0103 'International Tables Vol C Tables 4.2.6.8 and 6.1.1.4'
S S 0.1246 0.1234 'International Tables Vol C Tables 4.2.6.8 and 6.1.1.4'
Nd Nd -0.1943 3.0179 'International Tables Vol C Tables 4.2.6.8 and 6.1.1.4'

loop_
_geom_angle_atom_site_label_1
_geom_angle_atom_site_label_2
_geom_angle_atom_site_label_3
_geom_angle
O1 Nd1 O2 70.31(7)
O1 Nd1 O6 77.79(7)
O1 Nd1 O3 141.03(7)
O1 Nd1 O4 85.62(7)
O1 Nd1 N1 104.58(7)
O1 Nd1 O5 138.38(7)
O1 Nd1 N2 79.25(7)
O2 Nd1 N1 69.74(7)
O2 Nd1 N2 111.02(7)
O6 Nd1 O2 139.06(7)
O6 Nd1 O3 121.27(7)
O6 Nd1 O4 71.85(7)
O6 Nd1 N1 145.22(7)
O6 Nd1 O5 70.86(7)
O6 Nd1 N2 86.72(7)
O3 Nd1 O2 75.08(7)
O3 Nd1 N1 79.01(7)
O3 Nd1 O5 79.95(7)
O3 Nd1 N2 131.01(7)
O4 Nd1 O2 80.61(7)
O4 Nd1 O3 71.39(7)
O4 Nd1 N1 142.50(7)
O4 Nd1 O5 108.99(7)
O4 Nd1 N2 156.01(7)
O5 Nd1 O2 148.71(7)
O5 Nd1 N1 87.35(7)
O5 Nd1 N2 72.40(7)
N2 Nd1 N1 60.42(7)
C19 S2 C31 91.84(16)
C5 S3 C23 92.34(16)
C1 S1 C35 90.03(16)
C37 O1 Nd1 134.21(18)
C36 O2 Nd1 137.73(18)
C24 O6 Nd1 139.42(19)
C33 O3 Nd1 132.10(18)
C2 S1A C35 89.3(2)
C32 O4 Nd1 137.89(19)
C30 N1 Nd1 123.27(18)
C18 N1 Nd1 118.78(19)
C18 N1 C30 117.8(2)
C25 O5 Nd1 133.80(18)
O3 C33 C22 129.5(3)
O3 C33 C34 112.8(2)
C22 C33 C34 117.6(3)
C23 C7 H7 124.8
C6 C7 H7 124.8
C6 C7 C23 110.4(4)
N3 N2 Nd1 115.01(17)
C29 N2 Nd1 124.08(18)
C29 N2 N3 120.9(2)
C31 C21 H21 124.4
C20 C21 H21 124.4
C20 C21 C31 111.2(4)
C11 C10 H10 120.6
C11 C10 C9 118.8(3)
C9 C10 H10 120.6
O5 C25 C26 112.5(2)
O5 C25 C8 129.7(3)
C8 C25 C26 117.8(3)
C12 N4 C27 117.0(3)
N1 C30 C29 115.9(2)
N1 C30 C15 122.0(3)
C15 C30 C29 122.1(3)
N1 C18 H18 118.4
N1 C18 C17 123.2(3)
C17 C18 H18 118.4
C28 N3 N2 119.3(2)
C33 C22 H22 119.1
C33 C22 C32 121.8(3)
C32 C22 H22 119.1
C7 C23 S3 109.9(3)
C7 C23 C24 132.1(3)
C24 C23 S3 118.0(2)
C24 C23 S3A 122.8(3)
C7A C23 C24 126.7(8)
C7A C23 S3A 110.5(8)
S3 C5 H5A 122.5
C6 C5 S3 114.9(2)
C6 C5 H5A 122.5
C6 C5 H5B 127.8
C6 C5 C7A 104.4(8)
C7A C5 H5B 127.8
F7 C26 F9 106.2(3)
F7 C26 C25 112.0(3)
F9 C26 C25 114.3(3)
F8 C26 F7 106.2(3)
F8 C26 F9 106.8(3)
F8 C26 C25 110.9(3)
S2 C19 H19A 121.8
C20 C19 S2 116.4(2)
C20 C19 H19A 121.8
C20 C19 H19 126.6
C20 C19 C21A 106.9(7)
C21A C19 H19 126.6
C18 C17 H17 120.6
C18 C17 C16 118.8(3)
C16 C17 H17 120.6
C36 C4 H4 119.0
C37 C4 H4 119.0
C37 C4 C36 122.0(3)
N3 C28 C27 117.2(3)
N3 C28 C13 122.3(3)
C13 C28 C27 120.4(3)
C21 C31 S2 109.4(3)
C21 C31 C32 132.1(3)
C32 C31 S2 118.2(2)
C32 C31 S2A 122.9(3)
C32 C31 C21A 124.8(8)
C21A C31 S2A 111.9(8)
S1 C1 H1A 121.3
C2 C1 S1 117.3(2)
C2 C1 H1A 121.3
C2 C1 H1B 127.2
C2 C1 C3A 105.5(6)
C3A C1 H1B 127.2
N2 C29 C30 116.0(2)
N2 C29 C14 121.4(3)
C14 C29 C30 122.6(3)
C10 C11 H11 120.5
C10 C11 C12 119.0(3)
C12 C11 H11 120.5
C29 C14 H14 121.0
C13 C14 C29 118.1(3)
C13 C14 H14 121.0
C17 C16 H16 120.7
C15 C16 C17 118.6(3)
C15 C16 H16 120.7
C7 C6 H6A 123.9
C5 C6 C7 112.2(3)
C5 C6 H6A 123.9
C5 C6 H6B 119.8
C5 C6 S3A 120.4(3)
S3A C6 H6B 119.8
C10 C9 H9 121.0
C10 C9 C27 118.1(3)
C27 C9 H9 121.0
C25 C8 H8 119.0
C25 C8 C24 122.1(3)
C24 C8 H8 119.0
O4 C32 C22 123.4(3)
O4 C32 C31 117.5(3)
C22 C32 C31 119.1(3)
N4 C27 C28 115.6(3)
N4 C27 C9 123.4(3)
C9 C27 C28 121.0(3)
S1A C2 H2B 118.7
C1 C2 S1A 122.6(3)
C1 C2 H2B 118.7
C1 C2 H2A 126.3
C1 C2 C3 107.4(4)
C3 C2 H2A 126.3
O2 C36 C4 123.2(3)
O2 C36 C35 117.1(3)
C4 C36 C35 119.6(3)
C21 C20 H20A 124.4
C19 C20 C21 111.2(3)
C19 C20 H20A 124.4
C19 C20 H20 119.8
C19 C20 S2A 120.3(3)
S2A C20 H20 119.8
F3 C38 C37 114.4(2)
F1 C38 F3 106.1(3)
F1 C38 F2 107.0(3)
F1 C38 C37 112.3(3)
F2 C38 F3 106.1(3)
F2 C38 C37 110.5(3)
N4 C12 C11 123.8(3)
N4 C12 H12 118.1
C11 C12 H12 118.1
O6 C24 C23 116.9(3)
O6 C24 C8 123.8(3)
C8 C24 C23 119.3(3)
F6 C34 C33 110.8(3)
F4 C34 F6 106.4(3)
F4 C34 C33 114.6(3)
F5 C34 F6 105.6(3)
F5 C34 F4 107.2(3)
F5 C34 C33 111.7(3)
O1 C37 C4 129.1(3)
O1 C37 C38 112.8(2)
C4 C37 C38 118.0(3)
C30 C15 H15 120.2
C16 C15 C30 119.6(3)
C16 C15 H15 120.2
C36 C35 S1 116.3(2)
C36 C35 S1A 123.3(2)
C3 C35 S1 111.6(3)
C3 C35 C36 132.1(3)
C3A C35 S1A 110.2(5)
C3A C35 C36 126.5(6)
C28 C13 H13 121.0
C14 C13 C28 118.0(3)
C14 C13 H13 121.0
C2 C3 H3 123.3
C35 C3 C2 113.3(5)
C35 C3 H3 123.3
C20 S2A C31 93.0(3)
C1 C3A H3A 124.0
C35 C3A C1 111.9(9)
C35 C3A H3A 124.0
C19 C21A H21A 126.3
C31 C21A C19 107.4(12)
C31 C21A H21A 126.3
C23 C7A C5 111.2(13)
C23 C7A H7A 124.4
C5 C7A H7A 124.4
C6 S3A C23 92.8(3)

loop_
_geom_bond_atom_site_label_1
_geom_bond_atom_site_label_2
_geom_bond_distance
Nd1 O1 2.376(2)
Nd1 O2 2.439(2)
Nd1 O6 2.3995(19)
Nd1 O3 2.409(2)
Nd1 O4 2.403(2)
Nd1 N1 2.654(2)
Nd1 O5 2.414(2)
Nd1 N2 2.650(2)
S2 C19 1.658(3)
S2 C31 1.724(3)
S3 C23 1.702(3)
S3 C5 1.677(3)
S1 C1 1.686(3)
S1 C35 1.722(3)
O1 C37 1.264(3)
F6 C34 1.349(4)
O2 C36 1.252(4)
F3 C38 1.335(4)
F7 C26 1.339(4)
F4 C34 1.339(4)
O6 C24 1.254(3)
F5 C34 1.334(4)
F9 C26 1.341(4)
O3 C33 1.274(3)
S1A C2 1.627(4)
S1A C35 1.738(4)
F1 C38 1.323(4)
F2 C38 1.328(4)
F8 C26 1.339(4)
O4 C32 1.253(3)
N1 C30 1.352(4)
N1 C18 1.343(4)
O5 C25 1.275(3)
C33 C22 1.368(4)
C33 C34 1.528(4)
C7 H7 0.9300
C7 C23 1.456(6)
C7 C6 1.418(5)
N2 N3 1.343(3)
N2 C29 1.337(4)
C21 H21 0.9300
C21 C31 1.450(6)
C21 C20 1.419(6)
C10 H10 0.9300
C10 C11 1.376(5)
C10 C9 1.389(4)
C25 C26 1.529(4)
C25 C8 1.374(4)
N4 C27 1.342(4)
N4 C12 1.334(4)
C30 C29 1.492(4)
C30 C15 1.389(4)
C18 H18 0.9300
C18 C17 1.385(4)
N3 C28 1.335(4)
C22 H22 0.9300
C22 C32 1.430(4)
C23 C24 1.467(4)
C23 C7A 1.460(17)
C23 S3A 1.631(7)
C5 H5A 0.9300
C5 H5B 0.9300
C5 C6 1.336(5)
C5 C7A 1.494(18)
C19 H19A 0.9300
C19 H19 0.9300
C19 C20 1.341(4)
C19 C21A 1.525(17)
C17 H17 0.9300
C17 C16 1.385(4)
C4 H4 0.9300
C4 C36 1.427(4)
C4 C37 1.378(4)
C28 C27 1.487(4)
C28 C13 1.395(4)
C31 C32 1.466(4)
C31 S2A 1.652(6)
C31 C21A 1.489(17)
C1 H1A 0.9300
C1 H1B 0.9300
C1 C2 1.348(5)
C1 C3A 1.457(12)
C29 C14 1.397(4)
C11 H11 0.9300
C11 C12 1.378(5)
C14 H14 0.9300
C14 C13 1.370(4)
C16 H16 0.9300
C16 C15 1.382(4)
C6 H6A 0.9300
C6 H6B 0.9300
C6 S3A 1.629(4)
C9 H9 0.9300
C9 C27 1.393(4)
C8 H8 0.9300
C8 C24 1.423(4)
C2 H2B 0.9300
C2 H2A 0.9300
C2 C3 1.460(6)
C36 C35 1.477(4)
C20 H20A 0.9300
C20 H20 0.9300
C20 S2A 1.611(4)
C38 C37 1.526(4)
C12 H12 0.9300
C15 H15 0.9300
C35 C3 1.371(7)
C35 C3A 1.452(12)
C13 H13 0.9300
C3 H3 0.9300
C3A H3A 0.9300
C21A H21A 0.9300
C7A H7A 0.9300

loop_
_geom_torsion_atom_site_label_1
_geom_torsion_atom_site_label_2
_geom_torsion_atom_site_label_3
_geom_torsion_atom_site_label_4
_geom_torsion
Nd1 O1 C37 C4 -19.3(5)
Nd1 O1 C37 C38 160.2(2)
Nd1 O2 C36 C4 7.8(5)
Nd1 O2 C36 C35 -174.0(2)
Nd1 O6 C24 C23 -179.5(2)
Nd1 O6 C24 C8 -1.4(5)
Nd1 O3 C33 C22 -19.6(5)
Nd1 O3 C33 C34 164.2(2)
Nd1 O4 C32 C22 -12.6(5)
Nd1 O4 C32 C31 164.7(2)
Nd1 N1 C30 C29 7.0(3)
Nd1 N1 C30 C15 -175.3(2)
Nd1 N1 C18 C17 176.8(2)
Nd1 O5 C25 C26 -174.61(19)
Nd1 O5 C25 C8 5.4(5)
Nd1 N2 N3 C28 178.6(2)
Nd1 N2 C29 C30 -1.6(3)
Nd1 N2 C29 C14 -179.8(2)
S2 C19 C20 C21 -0.9(4)
S2 C31 C32 O4 0.2(4)
S2 C31 C32 C22 177.6(2)
S3 C23 C24 O6 8.6(4)
S3 C23 C24 C8 -169.6(2)
S3 C5 C6 C7 -3.4(4)
S1 C1 C2 C3 5.6(4)
S1 C35 C3 C2 3.0(5)
O2 C36 C35 S1 -6.1(4)
O2 C36 C35 S1A 168.8(3)
O2 C36 C35 C3 176.3(4)
O2 C36 C35 C3A -13.4(8)
F3 C38 C37 O1 171.0(3)
F3 C38 C37 C4 -9.4(4)
O3 C33 C22 C32 -0.8(5)
O3 C33 C34 F6 69.0(3)
O3 C33 C34 F4 -170.6(3)
O3 C33 C34 F5 -48.5(4)
S1A C35 C3A C1 -3.8(10)
F1 C38 C37 O1 50.1(4)
F1 C38 C37 C4 -130.3(3)
F2 C38 C37 O1 -69.3(3)
F2 C38 C37 C4 110.3(3)
N1 C30 C29 N2 -3.4(4)
N1 C30 C29 C14 174.8(3)
N1 C30 C15 C16 -1.8(4)
N1 C18 C17 C16 -0.8(4)
O5 C25 C26 F7 -48.0(4)
O5 C25 C26 F9 -168.8(3)
O5 C25 C26 F8 70.4(3)
O5 C25 C8 C24 1.0(5)
C33 C22 C32 O4 16.8(5)
C33 C22 C32 C31 -160.5(3)
C7 C23 C24 O6 -174.2(4)
C7 C23 C24 C8 7.6(6)
N2 N3 C28 C27 -177.6(2)
N2 N3 C28 C13 1.6(4)
N2 C29 C14 C13 1.4(5)
C21 C31 C32 O4 -171.7(4)
C21 C31 C32 C22 5.7(6)
C10 C11 C12 N4 0.5(5)
C10 C9 C27 N4 0.4(5)
C10 C9 C27 C28 -179.9(3)
C25 C8 C24 O6 -3.1(5)
C25 C8 C24 C23 174.9(3)
C30 N1 C18 C17 0.9(4)
C30 C29 C14 C13 -176.8(3)
C18 N1 C30 C29 -177.3(2)
C18 N1 C30 C15 0.4(4)
C18 C17 C16 C15 -0.6(4)
N3 N2 C29 C30 175.7(2)
N3 N2 C29 C14 -2.6(4)
N3 C28 C27 N4 -157.5(3)
N3 C28 C27 C9 22.7(4)
N3 C28 C13 C14 -2.7(5)
C22 C33 C34 F6 -107.8(3)
C22 C33 C34 F4 12.6(4)
C22 C33 C34 F5 134.8(3)
C23 S3 C5 C6 0.6(3)
C23 C7 C6 C5 5.0(5)
C5 S3 C23 C7 2.3(3)
C5 S3 C23 C24 -179.9(3)
C5 C6 S3A C23 -7.1(5)
C26 C25 C8 C24 -178.9(3)
C19 S2 C31 C21 -1.3(3)
C19 S2 C31 C32 -175.0(3)
C19 C20 S2A C31 -6.5(5)
C17 C16 C15 C30 1.9(5)
C4 C36 C35 S1 172.2(2)
C4 C36 C35 S1A -12.9(4)
C4 C36 C35 C3 -5.4(6)
C4 C36 C35 C3A 164.9(7)
C31 S2 C19 C20 1.3(3)
C31 C21 C20 C19 -0.1(5)
C1 S1 C35 C36 -178.0(3)
C1 S1 C35 C3 0.1(3)
C1 C2 C3 C35 -5.4(5)
C29 N2 N3 C28 1.1(4)
C29 C30 C15 C16 175.8(3)
C29 C14 C13 C28 1.2(5)
C11 C10 C9 C27 0.6(5)
C6 C7 C23 S3 -4.5(4)
C6 C7 C23 C24 178.1(3)
C6 C5 C7A C23 -6.4(10)
C9 C10 C11 C12 -1.0(5)
C8 C25 C26 F7 132.0(3)
C8 C25 C26 F9 11.1(4)
C8 C25 C26 F8 -109.6(3)
C32 C31 S2A C20 175.9(3)
C32 C31 C21A C19 -172.2(6)
C27 N4 C12 C11 0.4(5)
C27 C28 C13 C14 176.4(3)
C2 S1A C35 C36 178.0(3)
C2 S1A C35 C3A -0.1(6)
C2 C1 C3A C35 6.4(10)
C36 C4 C37 O1 1.2(5)
C36 C4 C37 C38 -178.3(3)
C36 C35 C3 C2 -179.3(3)
C36 C35 C3A C1 178.2(5)
C20 C21 C31 S2 1.1(5)
C20 C21 C31 C32 173.5(3)
C20 C19 C21A C31 -4.9(12)
C12 N4 C27 C28 179.4(3)
C12 N4 C27 C9 -0.9(4)
C24 C23 C7A C5 -177.1(5)
C24 C23 S3A C6 -178.6(3)
C34 C33 C22 C32 175.3(3)
C37 C4 C36 O2 4.5(5)
C37 C4 C36 C35 -173.7(3)
C15 C30 C29 N2 178.9(3)
C15 C30 C29 C14 -2.9(5)
C35 S1 C1 C2 -3.6(3)
C35 S1A C2 C1 4.7(3)
C13 C28 C27 N4 23.3(4)
C13 C28 C27 C9 -156.5(3)
S2A C31 C32 O4 -168.4(3)
S2A C31 C32 C22 9.1(5)
S2A C31 C21A C19 0.9(12)
C3A C1 C2 S1A -7.3(6)
C21A C19 C20 S2A 7.6(9)
C21A C31 C32 O4 4.0(9)
C21A C31 C32 C22 -178.6(9)
C21A C31 S2A C20 2.6(8)
C7A C23 C24 O6 13.6(8)
C7A C23 C24 C8 -164.5(7)
C7A C23 S3A C6 2.2(7)
C7A C5 C6 S3A 8.8(8)
S3A C23 C24 O6 -165.5(4)
S3A C23 C24 C8 16.3(5)
S3A C23 C7A C5 2.2(10)
